data_7126335
loop_
_publ_author_name
'Craig, Gavin A.'
'Larpent, Patrick'
'Urabe, Hinano'
'Legrand, Alexandre'
'Bonneau, Mickaele'
'Kusaka, Shinpei'
'Furukawa, Shuhei'

_publ_section_title
;
 Hysteresis in the gas sorption isotherms of metal-organic cages
 accompanied by subtle changes in molecular packing.
;
_journal_issue 25
_journal_name_full 'Chemical communications (Cambridge, England)'
_journal_page_first 3689
_journal_page_last 3692
_journal_paper_doi 10.1039/d0cc00932f
_journal_volume 56
_journal_year 2020
_chemical_formula_moiety 'C108.5 H79 Cu4 N2 O24, 1.4(C4 H9 N O)'
_chemical_formula_sum 'C128.5 H124 Cu4 N7 O29'
_chemical_formula_weight 2484.50
_space_group_crystal_system monoclinic
_space_group_IT_number 14
_space_group_name_Hall '-P 2yn'
_space_group_name_H-M_alt 'P 1 21/n 1'
_atom_sites_solution_hydrogens mixed
_audit_creation_date 2019-10-11
_audit_creation_method
;
Olex2 1.2
(compiled 2018.05.29 svn.r3508 for OlexSys, GUI svn.r5506)
;
_audit_update_record
;
2019-11-18 deposited with the CCDC.	2020-02-24 downloaded from the CCDC.
;
_cell_angle_alpha 90
_cell_angle_beta 111.254(3)
_cell_angle_gamma 90
_cell_formula_units_Z 2
_cell_length_a 14.2345(3)
_cell_length_b 29.3603(5)
_cell_length_c 16.5980(4)
_cell_measurement_reflns_used 28687
_cell_measurement_temperature 100
_cell_measurement_theta_max 28.5460
_cell_measurement_theta_min 2.0990
_cell_volume 6465.0(3)
_computing_cell_refinement 'CrysAlisPro 1.171.39.43c (Rigaku OD, 2018)'
_computing_data_collection 'CrysAlisPro 1.171.39.43c (Rigaku OD, 2018)'
_computing_data_reduction 'CrysAlisPro 1.171.39.43c (Rigaku OD, 2018)'
_computing_molecular_graphics 'Olex2 (Dolomanov et al., 2009)'
_computing_publication_material 'Olex2 (Dolomanov et al., 2009)'
_computing_structure_refinement 'ShelXL (Sheldrick, 2015)'
_computing_structure_solution 'SHELXT 2014/5 (Sheldrick, 2014)'
_diffrn_ambient_temperature 100
_diffrn_detector 'CCD plate'
_diffrn_measured_fraction_theta_full 0.998
_diffrn_measured_fraction_theta_max 0.916
_diffrn_measurement_details
;
List of Runs (angles in degrees, time in seconds):

  # Type    Start    End  Width  t~exp~   \w     \q     \k     \f   Frames
#--------------------------------------------------------------------------
  1  \w   -110.00  67.00   0.30   16.00    --  -20.60  45.00 -18.92  590
  2  \w   -110.00  67.00   0.30   16.00    --  -20.60  45.00 -18.92  590
  3  \w     18.00  67.20   0.30   16.00    --  -20.60  45.00  -6.80  164
  4  \w    -86.00 -60.20   0.30   16.00    --  -20.60  45.00  60.00   86
  5  \w    -19.00  63.20   0.30   16.00    --  -20.60  45.00  60.00  274
  6  \w   -109.00  67.10   0.30   16.00    --  -20.60  45.00 179.59  587
;
_diffrn_measurement_device 'four-circle diffractometer'
_diffrn_measurement_device_type 'XtaLAB AFC10 (RCD3): fixed-chi single'
_diffrn_measurement_method '\w scans'
_diffrn_orient_matrix_type 'CrysAlisPro convention (1999,Acta A55,543-557)'
_diffrn_orient_matrix_UB_11 0.0086064000
_diffrn_orient_matrix_UB_12 0.0147329000
_diffrn_orient_matrix_UB_13 0.0358596000
_diffrn_orient_matrix_UB_21 0.0072802000
_diffrn_orient_matrix_UB_22 0.0184840000
_diffrn_orient_matrix_UB_23 -0.0246376000
_diffrn_orient_matrix_UB_31 -0.0522509000
_diffrn_orient_matrix_UB_32 0.0049703000
_diffrn_orient_matrix_UB_33 -0.0145318000
_diffrn_radiation_monochromator mirror
_diffrn_radiation_probe x-ray
_diffrn_radiation_type MoK\a
_diffrn_radiation_wavelength 0.71073
_diffrn_reflns_av_R_equivalents 0.0370
_diffrn_reflns_av_unetI/netI 0.0265
_diffrn_reflns_Laue_measured_fraction_full 0.998
_diffrn_reflns_Laue_measured_fraction_max 0.916
_diffrn_reflns_limit_h_max 19
_diffrn_reflns_limit_h_min -19
_diffrn_reflns_limit_k_max 36
_diffrn_reflns_limit_k_min -39
_diffrn_reflns_limit_l_max 22
_diffrn_reflns_limit_l_min -22
_diffrn_reflns_number 78471
_diffrn_reflns_point_group_measured_fraction_full 0.998
_diffrn_reflns_point_group_measured_fraction_max 0.916
_diffrn_reflns_theta_full 25.242
_diffrn_reflns_theta_max 29.075
_diffrn_reflns_theta_min 1.912
_diffrn_source 'Rotating-anode X-ray tube'
_diffrn_source_type 'Rigaku (Mo) X-ray Source'
_exptl_absorpt_coefficient_mu 0.723
_exptl_absorpt_correction_T_max 1.00000
_exptl_absorpt_correction_T_min 0.92561
_exptl_absorpt_correction_type multi-scan
_exptl_absorpt_process_details
;
CrysAlisPro 1.171.39.43c (Rigaku Oxford Diffraction, 2018)
Empirical absorption correction using spherical harmonics,
 implemented in SCALE3 ABSPACK scaling algorithm.
;
_exptl_crystal_colour blue
_exptl_crystal_colour_primary blue
_exptl_crystal_density_diffrn 1.276
_exptl_crystal_description block
_exptl_crystal_F_000 2584
_exptl_crystal_preparation 'Gas sorption measurements'
_exptl_crystal_size_max 0.15
_exptl_crystal_size_mid 0.1
_exptl_crystal_size_min 0.1
_refine_diff_density_max 0.979
_refine_diff_density_min -0.598
_refine_diff_density_rms 0.084
_refine_ls_extinction_method none
_refine_ls_goodness_of_fit_ref 1.072
_refine_ls_hydrogen_treatment constr
_refine_ls_matrix_type full
_refine_ls_number_parameters 737
_refine_ls_number_reflns 15871
_refine_ls_number_restraints 112
_refine_ls_restrained_S_all 1.083
_refine_ls_R_factor_all 0.0754
_refine_ls_R_factor_gt 0.0602
_refine_ls_shift/su_max 0.005
_refine_ls_shift/su_mean 0.000
_refine_ls_structure_factor_coef Fsqd
_refine_ls_weighting_details 'w=1/[\s^2^(Fo^2^)+(0.0784P)^2^+9.0344P] where P=(Fo^2^+2Fc^2^)/3'
_refine_ls_weighting_scheme calc
_refine_ls_wR_factor_gt 0.1634
_refine_ls_wR_factor_ref 0.1746
_reflns_Friedel_coverage 0.000
_reflns_number_gt 12704
_reflns_number_total 15871
_reflns_threshold_expression 'I > 2\s(I)'
_cod_data_source_file d0cc00932f2.cif
_cod_data_source_block gac354_sq
_cod_original_formula_sum 'C128.50 H124 Cu4 N7 O29'
_cod_database_code 7126335
_shelx_shelxl_version_number 2018/3
_chemical_oxdiff_formula 'Cu4 C100 H65 O10 N2'
_shelx_space_group_comment
;
The symmetry employed for this shelxl refinement is uniquely defined
by the following loop, which should always be used as a source of
symmetry information in preference to the above space-group names.
They are only intended as comments.
;
_shelx_estimated_absorpt_t_max 0.931
_shelx_estimated_absorpt_t_min 0.899
_reflns_odcompleteness_completeness 99.59
_reflns_odcompleteness_iscentric 1
_reflns_odcompleteness_theta 27.04
_olex2_refinement_description
;
1. Fixed Uiso
 At 1.2 times of:
  All C(H) groups
 At 1.5 times of:
  All C(H,H,H) groups, All O(H,H) groups
2. Restrained distances
 O60-H60A = O60-H60B
 0.88 with sigma of 0.01
 H60A-H60B
 1.33 with sigma of 0.02
 C80-N82 = N2S-C5S
 1.35 with sigma of 0.01
 N82-C83 = N2S-C8S = N2S-C7S
 1.46 with sigma of 0.01
 N82-C84
 1.46 with sigma of 0.01
 C81-C84
 2.88 with sigma of 0.02
 C83-C84
 2.5 with sigma of 0.02
 C5S-C6S
 1.5 with sigma of 0.01
3. Rigid bond restraints
 O70, C71, N72, C74, C75, C73
 with sigma for 1-2 distances of 0.005 and sigma for 1-3 distances of 0.005
 O1S, N1S, C3S, C2S, C4S, C1S
 with sigma for 1-2 distances of 0.01 and sigma for 1-3 distances of 0.01
4. Uiso/Uaniso restraints and constraints
O70 \\sim C71 \\sim N72 \\sim C74 \\sim C75 \\sim C73: within 1.7A with sigma
of 0.02 and sigma for terminal atoms of 0.02
O1S \\sim N1S \\sim C3S \\sim C2S \\sim C4S \\sim C1S: within 1.7A with sigma
of 0.02 and sigma for terminal atoms of 0.02
Uanis(N72) \\sim Ueq, Uanis(C74) \\sim Ueq, Uanis(C75) \\sim Ueq: with sigma of
0.007 and sigma for terminal atoms of 0.014
Uanis(O70) = Uanis(O80)
Uanis(N82) = Uanis(N72)
Uanis(C80) = Uanis(C71)
Uanis(C81) = Uanis(C73)
Uanis(C83) = Uanis(C74)
Uanis(C84) = Uanis(C75)
5. Others
 Sof(O80)=Sof(C80)=Sof(C81)=Sof(H81A)=Sof(H81B)=Sof(H81C)=Sof(C83)=Sof(H83A)=
 Sof(H83B)=Sof(H83C)=Sof(N82)=Sof(C84)=Sof(H84A)=Sof(H84B)=Sof(H84C)=1-FVAR(1)
 Sof(O70)=Sof(C71)=Sof(N72)=Sof(C74)=Sof(H74A)=Sof(H74B)=Sof(H74C)=Sof(C75)=
 Sof(H75A)=Sof(H75B)=Sof(H75C)=Sof(C73)=Sof(H73A)=Sof(H73B)=Sof(H73C)=FVAR(1)
 Fixed Sof: H60A(0.75) O1S(0.5) N1S(0.5) C3S(0.5) H3SA(0.5) H3SB(0.5)
 H3SC(0.5) C2S(0.5) H2SA(0.5) H2SB(0.5) H2SC(0.5) C4S(0.5) H4SA(0.5) H4SB(0.5)
 H4SC(0.5) C1S(0.5) C61(0.25) H61A(0.25) H61B(0.25) H61C(0.25) O4S(0.2)
 C5S(0.2) N2S(0.2) C7S(0.2) H7SA(0.2) H7SB(0.2) H7SC(0.2) C6S(0.2) H6SA(0.2)
 H6SB(0.2) H6SC(0.2) C8S(0.2) H8SA(0.2) H8SB(0.2) H8SC(0.2)
6.a Fixed occupancy and ADP/Uiso:
 H60A, H60B
6.b Riding coordinates:
 C81(H81A,H81B,H81C), C83(H83A,H83B,H83C)
6.c Me refined with riding coordinates:
 C74(H74A,H74B,H74C), C84(H84A,H84B,H84C), C7S(H7SA,H7SB,H7SC), C6S(H6SA,H6SB,
 H6SC), C8S(H8SA,H8SB,H8SC)
6.d Aromatic/amide H refined with riding coordinates:
 C6(H6), C14(H14), C23(H23), C21(H21), C48(H48), C20(H20), C12(H12), C2(H2),
 C10(H10), C37(H37), C39(H39), C4(H4), C19(H19), C27(H27), C35(H35), C45(H45),
 C44(H44), C11(H11), C46(H46), C36(H36), C31(H31), C29(H29)
6.e Idealised Me refined as rotating group:
 C25(H25A,H25B,H25C), C50(H50A,H50B,H50C), C75(H75A,H75B,H75C), C73(H73A,H73B,
 H73C), C3S(H3SA,H3SB,H3SC), C2S(H2SA,H2SB,H2SC), C4S(H4SA,H4SB,H4SC), C61(H61A,
 H61B,H61C)
;
_platon_squeeze_void_probe_radius 1.20
_olex2_submission_special_instructions 'No special instructions were received'
_oxdiff_exptl_absorpt_empirical_details
;
Empirical correction (ABSPACK) includes:
- Absorption correction using spherical harmonics
- Frame scaling
;
_oxdiff_exptl_absorpt_empirical_full_max 1.084
_oxdiff_exptl_absorpt_empirical_full_min 0.923

loop_
_space_group_symop_operation_xyz
'x, y, z'
'-x+1/2, y+1/2, -z+1/2'
'-x, -y, -z'
'x-1/2, -y-1/2, z-1/2'

loop_
_atom_site_label
_atom_site_type_symbol
_atom_site_fract_x
_atom_site_fract_y
_atom_site_fract_z
_atom_site_U_iso_or_equiv
_atom_site_adp_type
_atom_site_occupancy
_atom_site_site_symmetry_order
_atom_site_calc_flag
_atom_site_refinement_flags_posn
_atom_site_refinement_flags_adp
_atom_site_refinement_flags_occupancy
_atom_site_disorder_assembly
_atom_site_disorder_group
Cu1 Cu -0.16189(3) 0.64381(2) 0.11603(2) 0.03210(10) Uani 1 1 d . . . . .
Cu2 Cu 0.09217(3) 0.40648(2) 0.74324(2) 0.03262(10) Uani 1 1 d . . . . .
O9 O -0.01975(16) 0.65796(8) 0.13909(14) 0.0423(5) Uani 1 1 d . . . . .
O7 O 0.29259(16) 0.37679(7) 0.88336(14) 0.0410(5) Uani 1 1 d . . . . .
O2 O -0.16371(18) 0.69352(7) 0.19414(14) 0.0437(5) Uani 1 1 d . . . . .
O4 O 0.14883(17) 0.41316(7) 0.94129(14) 0.0410(5) Uani 1 1 d . . . . .
O10 O 0.03886(16) 0.61097(8) 0.25264(15) 0.0457(5) Uani 1 1 d . . . . .
O8 O 0.23347(16) 0.41630(8) 0.75928(14) 0.0414(5) Uani 1 1 d . . . . .
O5 O 0.10099(18) 0.45682(7) 0.82221(15) 0.0438(5) Uani 1 1 d . . . . .
O3 O -0.09502(19) 0.65119(7) 0.31374(14) 0.0445(5) Uani 1 1 d . . . . .
O1 O 0.19703(17) 0.81255(7) 0.92869(14) 0.0417(5) Uani 1 1 d . . . . .
O60 O 0.0297(3) 0.44451(11) 0.62568(19) 0.0692(8) Uani 1 1 d D . . . .
H60A H 0.064(5) 0.456(3) 0.595(3) 0.104 Uiso 0.75 1 d D . P A 1
H60B H -0.013(3) 0.4291(17) 0.581(2) 0.104 Uiso 1 1 d D . . B 1
C13 C -0.1256(2) 0.72839(10) 0.3306(2) 0.0369(6) Uani 1 1 d . . . . .
C22 C 0.1257(2) 0.49189(10) 0.9558(2) 0.0352(6) Uani 1 1 d . . . . .
C49 C 0.0493(2) 0.63992(10) 0.20058(19) 0.0360(6) Uani 1 1 d . . . . .
O6 O 0.7806(2) 0.64059(11) 0.6911(2) 0.0756(10) Uani 1 1 d . . . . .
C6 C 0.1498(2) 0.73658(10) 0.9105(2) 0.0395(6) Uani 1 1 d . . . . .
H6 H 0.177315 0.733580 0.970297 0.047 Uiso 1 1 calc R . . . .
C24 C 0.1254(2) 0.45050(10) 0.9020(2) 0.0354(6) Uani 1 1 d . . . . .
C5 C 0.1079(2) 0.69874(10) 0.8592(2) 0.0423(7) Uani 1 1 d . . . . .
C40 C 0.3031(2) 0.40028(9) 0.8237(2) 0.0347(6) Uani 1 1 d . . . . .
C14 C -0.0833(2) 0.72409(11) 0.4195(2) 0.0396(6) Uani 1 1 d . . . . .
H14 H -0.059262 0.695939 0.444006 0.047 Uiso 1 1 calc R . . . .
C38 C 0.4090(2) 0.41011(9) 0.8305(2) 0.0355(6) Uani 1 1 d . . . . .
C23 C 0.1191(2) 0.53475(10) 0.9190(2) 0.0374(6) Uani 1 1 d . . . . .
H23 H 0.116676 0.537659 0.862438 0.045 Uiso 1 1 calc R . . . .
C1 C 0.1508(2) 0.77874(10) 0.8726(2) 0.0375(6) Uani 1 1 d . . . . .
C8 C -0.0284(3) 0.75733(12) 0.5647(2) 0.0473(8) Uani 1 1 d . . . . .
C15 C -0.1283(2) 0.68786(10) 0.27500(19) 0.0358(6) Uani 1 1 d . . . . .
C18 C 0.1162(2) 0.57342(10) 0.9666(2) 0.0412(7) Uani 1 1 d . . . . .
C16 C 0.1110(2) 0.65464(11) 0.8985(2) 0.0453(7) Uani 1 1 d . . . . .
C21 C 0.1295(2) 0.48718(11) 1.0400(2) 0.0402(6) Uani 1 1 d . . . . .
H21 H 0.135529 0.458470 1.065026 0.048 Uiso 1 1 calc R . . . .
C9 C -0.0765(2) 0.76168(12) 0.4726(2) 0.0439(7) Uani 1 1 d . . . . .
C47 C 0.1561(2) 0.65323(11) 0.2134(2) 0.0398(6) Uani 1 1 d . . . . .
C48 C 0.2335(2) 0.63755(12) 0.2854(2) 0.0445(7) Uani 1 1 d . . . . .
H48 H 0.219266 0.618873 0.324698 0.053 Uiso 1 1 calc R . . . .
C20 C 0.1244(2) 0.52551(12) 1.0862(2) 0.0452(7) Uani 1 1 d . . . . .
H20 H 0.125387 0.522474 1.142290 0.054 Uiso 1 1 calc R . . . .
C7 C 0.0148(3) 0.75255(12) 0.6404(2) 0.0473(8) Uani 1 1 d . . . . .
C12 C -0.1653(2) 0.76995(11) 0.2931(2) 0.0417(7) Uani 1 1 d . . . . .
H12 H -0.194730 0.772658 0.233348 0.050 Uiso 1 1 calc R . . . .
C17 C 0.1128(2) 0.61791(11) 0.9291(2) 0.0453(7) Uani 1 1 d . . . . .
C2 C 0.1080(2) 0.78413(11) 0.7838(2) 0.0390(6) Uani 1 1 d . . . . .
H2 H 0.108405 0.812406 0.758669 0.047 Uiso 1 1 calc R . . . .
C10 C -0.1163(3) 0.80350(12) 0.4339(2) 0.0497(8) Uani 1 1 d . . . . .
H10 H -0.112618 0.828911 0.468368 0.060 Uiso 1 1 calc R . . . .
C37 C 0.4887(3) 0.38819(12) 0.8917(2) 0.0486(8) Uani 1 1 d . . . . .
H37 H 0.476887 0.366991 0.928545 0.058 Uiso 1 1 calc R . . . .
C34 C 0.5254(3) 0.45168(11) 0.7829(2) 0.0452(7) Uani 1 1 d . . . . .
C3 C 0.0639(2) 0.74629(11) 0.7323(2) 0.0425(7) Uani 1 1 d . . . . .
C39 C 0.4271(2) 0.44144(10) 0.7757(2) 0.0393(6) Uani 1 1 d . . . . .
H39 H 0.373219 0.455784 0.733580 0.047 Uiso 1 1 calc R . . . .
C4 C 0.0656(2) 0.70377(11) 0.7700(2) 0.0452(7) Uani 1 1 d . . . . .
H4 H 0.038283 0.678634 0.735292 0.054 Uiso 1 1 calc R . . . .
C43 C 0.3331(3) 0.64947(14) 0.2996(2) 0.0526(9) Uani 1 1 d . . . . .
C19 C 0.1180(3) 0.56804(12) 1.0506(2) 0.0478(8) Uani 1 1 d . . . . .
H19 H 0.114746 0.593544 1.082680 0.057 Uiso 1 1 calc R . . . .
C28 C 0.5406(3) 0.60572(13) 0.5251(2) 0.0497(8) Uani 1 1 d . . . . .
C27 C 0.6290(2) 0.63088(13) 0.5653(2) 0.0489(8) Uani 1 1 d . . . . .
H27 H 0.643517 0.656079 0.537882 0.059 Uiso 1 1 calc R . . . .
C33 C 0.5452(3) 0.48636(13) 0.7300(3) 0.0534(9) Uani 1 1 d . . . . .
C35 C 0.6047(3) 0.42944(14) 0.8438(3) 0.0589(10) Uani 1 1 d . . . . .
H35 H 0.670461 0.435686 0.848367 0.071 Uiso 1 1 calc R . . . .
C30 C 0.5856(3) 0.55521(13) 0.6468(3) 0.0545(9) Uani 1 1 d . . . . .
C45 C 0.2751(3) 0.69139(15) 0.1653(3) 0.0584(10) Uani 1 1 d . . . . .
H45 H 0.289230 0.708935 0.124419 0.070 Uiso 1 1 calc R . . . .
C44 C 0.3530(3) 0.67651(15) 0.2386(3) 0.0630(11) Uani 1 1 d . . . . .
H44 H 0.419049 0.684618 0.247146 0.076 Uiso 1 1 calc R . . . .
C32 C 0.5625(3) 0.51657(14) 0.6907(3) 0.0595(10) Uani 1 1 d . . . . .
C25 C 0.2048(3) 0.85621(11) 0.8927(2) 0.0487(8) Uani 1 1 d . . . . .
H25A H 0.138515 0.868238 0.862878 0.073 Uiso 1 1 calc GR . . . .
H25B H 0.239251 0.852957 0.852875 0.073 Uiso 1 1 calc GR . . . .
H25C H 0.241874 0.876648 0.938309 0.073 Uiso 1 1 calc GR . . . .
C11 C -0.1605(3) 0.80714(11) 0.3456(2) 0.0485(8) Uani 1 1 d . . . . .
H11 H -0.187527 0.834875 0.320834 0.058 Uiso 1 1 calc R . . . .
C46 C 0.1771(3) 0.68026(12) 0.1530(2) 0.0464(7) Uani 1 1 d . . . . .
H46 H 0.124861 0.690760 0.104335 0.056 Uiso 1 1 calc R . . . .
C36 C 0.5865(3) 0.39771(15) 0.8983(3) 0.0666(12) Uani 1 1 d . . . . .
H36 H 0.640174 0.382763 0.939408 0.080 Uiso 1 1 calc R . . . .
C41 C 0.4706(3) 0.62054(14) 0.4424(3) 0.0567(9) Uani 1 1 d . . . . .
C26 C 0.6940(3) 0.61784(14) 0.6457(3) 0.0555(9) Uani 1 1 d . . . . .
C31 C 0.6724(3) 0.58055(14) 0.6879(3) 0.0567(9) Uani 1 1 d . . . . .
H31 H 0.715748 0.572635 0.743092 0.068 Uiso 1 1 calc R . . . .
C42 C 0.4110(3) 0.63416(15) 0.3762(2) 0.0572(10) Uani 1 1 d . . . . .
C29 C 0.5202(3) 0.56755(14) 0.5655(3) 0.0541(9) Uani 1 1 d . . . . .
H29 H 0.462592 0.550349 0.537843 0.065 Uiso 1 1 calc R . . . .
C50 C 0.8069(4) 0.67741(18) 0.6456(3) 0.0836(16) Uani 1 1 d . . . . .
H50A H 0.815357 0.665754 0.594646 0.125 Uiso 1 1 calc GR . . . .
H50B H 0.868703 0.691173 0.682513 0.125 Uiso 1 1 calc GR . . . .
H50C H 0.754136 0.699791 0.629480 0.125 Uiso 1 1 calc GR . . . .
O70 O -0.2294(3) 0.68353(15) 0.0029(3) 0.0493(9) Uani 0.733(4) 1 d . U P C 1
C71 C -0.2176(5) 0.6897(2) -0.0606(4) 0.0657(13) Uani 0.733(4) 1 d . U P C 1
N72 N -0.2870(6) 0.7149(3) -0.1241(4) 0.096(2) Uani 0.733(4) 1 d . U P C 1
C74 C -0.2784(10) 0.7256(4) -0.2049(7) 0.160(4) Uani 0.733(4) 1 d . U P C 1
H74A H -0.335314 0.743478 -0.238999 0.240 Uiso 0.733(4) 1 calc R . P C 1
H74B H -0.217527 0.742526 -0.194979 0.240 Uiso 0.733(4) 1 calc R . P C 1
H74C H -0.276433 0.697896 -0.235006 0.240 Uiso 0.733(4) 1 calc R . P C 1
C75 C -0.3716(9) 0.7355(5) -0.1110(9) 0.167(4) Uani 0.733(4) 1 d . U P C 1
H75A H -0.401359 0.757777 -0.155228 0.251 Uiso 0.733(4) 1 calc GR . P C 1
H75B H -0.349516 0.749996 -0.055360 0.251 Uiso 0.733(4) 1 calc GR . P C 1
H75C H -0.420510 0.712501 -0.113512 0.251 Uiso 0.733(4) 1 calc GR . P C 1
C73 C -0.1332(5) 0.6684(3) -0.0790(5) 0.0819(18) Uani 0.733(4) 1 d . U P C 1
H73A H -0.101157 0.646021 -0.035442 0.123 Uiso 0.733(4) 1 calc GR . P C 1
H73B H -0.085039 0.691335 -0.078697 0.123 Uiso 0.733(4) 1 calc GR . P C 1
H73C H -0.158619 0.653968 -0.134631 0.123 Uiso 0.733(4) 1 calc GR . P C 1
O1S O 0.8618(5) 0.58053(19) 0.5673(4) 0.0672(15) Uani 0.5 1 d . U P D 1
N1S N 0.7964(6) 0.5135(2) 0.5744(6) 0.0688(18) Uani 0.5 1 d . U P D 1
C3S C 0.7216(7) 0.5178(3) 0.4914(8) 0.067(2) Uani 0.5 1 d . U P D 1
H3SA H 0.659983 0.528141 0.496495 0.100 Uiso 0.5 1 calc GR . P D 1
H3SB H 0.710533 0.488715 0.462971 0.100 Uiso 0.5 1 calc GR . P D 1
H3SC H 0.743165 0.539342 0.458261 0.100 Uiso 0.5 1 calc GR . P D 1
C2S C 0.9225(8) 0.5415(4) 0.7037(8) 0.087(3) Uani 0.5 1 d . U P D 1
H2SA H 0.884922 0.553543 0.736637 0.130 Uiso 0.5 1 calc GR . P D 1
H2SB H 0.984607 0.558030 0.717532 0.130 Uiso 0.5 1 calc GR . P D 1
H2SC H 0.936821 0.509919 0.717481 0.130 Uiso 0.5 1 calc GR . P D 1
C4S C 0.7815(9) 0.4732(3) 0.6182(9) 0.081(3) Uani 0.5 1 d . U P D 1
H4SA H 0.831408 0.472182 0.675584 0.122 Uiso 0.5 1 calc GR . P D 1
H4SB H 0.787581 0.446617 0.586801 0.122 Uiso 0.5 1 calc GR . P D 1
H4SC H 0.715494 0.473987 0.621462 0.122 Uiso 0.5 1 calc GR . P D 1
C1S C 0.8597(8) 0.5466(3) 0.6057(7) 0.071(2) Uani 0.5 1 d . U P D 1
O80 O -0.2007(11) 0.6750(5) -0.0019(10) 0.0493(9) Uani 0.267(4) 1 d . . P C 2
C80 C -0.2630(14) 0.7063(6) -0.0312(11) 0.0657(13) Uani 0.267(4) 1 d D . P C 2
C81 C -0.3379(14) 0.7199(7) 0.0111(13) 0.0819(18) Uani 0.267(4) 1 d D . P C 2
H81A H -0.324837 0.703273 0.063908 0.123 Uiso 0.267(4) 1 d R . P C 2
H81B H -0.406307 0.714693 -0.026792 0.123 Uiso 0.267(4) 1 d R . P C 2
H81C H -0.327807 0.751803 0.023648 0.123 Uiso 0.267(4) 1 d R . P C 2
C83 C -0.173(2) 0.7183(10) -0.1354(18) 0.160(4) Uani 0.267(4) 1 d D . P C 2
H83A H -0.119859 0.698665 -0.100580 0.240 Uiso 0.267(4) 1 d R . P C 2
H83B H -0.145929 0.747775 -0.139320 0.240 Uiso 0.267(4) 1 d R . P C 2
H83C H -0.203219 0.705514 -0.192320 0.240 Uiso 0.267(4) 1 d R . P C 2
N82 N -0.2466(16) 0.7295(6) -0.0956(12) 0.096(2) Uani 0.267(4) 1 d D . P C 2
C84 C -0.264(2) 0.7783(7) -0.085(2) 0.167(4) Uani 0.267(4) 1 d D . P C 2
H84A H -0.252346 0.795545 -0.129395 0.251 Uiso 0.267(4) 1 calc R . P C 2
H84B H -0.331654 0.782787 -0.087769 0.251 Uiso 0.267(4) 1 calc R . P C 2
H84C H -0.217766 0.788409 -0.029216 0.251 Uiso 0.267(4) 1 calc R . P C 2
C61 C 0.0808(14) 0.4770(6) 0.6042(11) 0.062(4) Uiso 0.25 1 d . . P E 2
H61A H 0.111759 0.496613 0.653041 0.092 Uiso 0.25 1 calc GR . P E 2
H61B H 0.035731 0.494517 0.557195 0.092 Uiso 0.25 1 calc GR . P E 2
H61C H 0.132017 0.463564 0.586945 0.092 Uiso 0.25 1 calc GR . P E 2
O4S O 0.8722(10) 0.5648(5) 0.5080(9) 0.056(3) Uiso 0.2 1 d . . P F 2
C5S C 0.8291(17) 0.5352(8) 0.5342(12) 0.069(5) Uiso 0.2 1 d D . P F 2
N2S N 0.8482(19) 0.5237(9) 0.6170(13) 0.081(7) Uiso 0.2 1 d D . P F 2
C7S C 0.942(2) 0.5471(14) 0.669(2) 0.115(14) Uiso 0.2 1 d D . P F 2
H7SA H 0.958208 0.539748 0.728847 0.173 Uiso 0.2 1 calc R . P F 2
H7SB H 0.995409 0.537306 0.650869 0.173 Uiso 0.2 1 calc R . P F 2
H7SC H 0.932739 0.579369 0.660976 0.173 Uiso 0.2 1 calc R . P F 2
C6S C 0.745(2) 0.5111(14) 0.466(2) 0.105(13) Uiso 0.2 1 d D . P F 2
H6SA H 0.715699 0.488811 0.491952 0.158 Uiso 0.2 1 calc R . P F 2
H6SB H 0.693937 0.532838 0.434659 0.158 Uiso 0.2 1 calc R . P F 2
H6SC H 0.770195 0.496340 0.426153 0.158 Uiso 0.2 1 calc R . P F 2
C8S C 0.818(3) 0.4850(11) 0.657(2) 0.098(12) Uiso 0.2 1 d D . P F 2
H8SA H 0.845894 0.488054 0.718633 0.148 Uiso 0.2 1 calc R . P F 2
H8SB H 0.745568 0.484062 0.638039 0.148 Uiso 0.2 1 calc R . P F 2
H8SC H 0.841779 0.457329 0.640178 0.148 Uiso 0.2 1 calc R . P F 2

loop_
_atom_site_aniso_label
_atom_site_aniso_U_11
_atom_site_aniso_U_22
_atom_site_aniso_U_33
_atom_site_aniso_U_23
_atom_site_aniso_U_13
_atom_site_aniso_U_12
Cu1 0.03477(18) 0.02731(17) 0.03573(18) 0.00136(13) 0.01461(14) 0.00026(13)
Cu2 0.03475(18) 0.02616(17) 0.03678(19) 0.00112(13) 0.01274(14) 0.00055(13)
O9 0.0353(11) 0.0452(12) 0.0449(12) 0.0041(10) 0.0127(9) -0.0041(9)
O7 0.0355(11) 0.0409(12) 0.0492(12) 0.0100(9) 0.0185(9) 0.0008(9)
O2 0.0565(14) 0.0326(11) 0.0444(12) -0.0027(9) 0.0212(10) 0.0031(10)
O4 0.0475(12) 0.0311(11) 0.0454(12) -0.0028(9) 0.0182(10) 0.0007(9)
O10 0.0350(11) 0.0449(12) 0.0553(13) 0.0083(10) 0.0141(10) -0.0015(9)
O8 0.0363(11) 0.0429(12) 0.0462(12) 0.0077(9) 0.0163(9) -0.0027(9)
O5 0.0581(14) 0.0286(10) 0.0468(12) -0.0044(9) 0.0215(11) 0.0028(9)
O3 0.0602(14) 0.0329(11) 0.0404(11) -0.0039(9) 0.0181(10) 0.0008(10)
O1 0.0530(13) 0.0310(10) 0.0436(12) -0.0097(9) 0.0206(10) -0.0045(9)
O60 0.075(2) 0.0590(18) 0.0590(16) 0.0210(14) 0.0063(14) 0.0020(14)
C13 0.0335(14) 0.0338(14) 0.0483(16) -0.0074(12) 0.0209(13) -0.0077(11)
C22 0.0254(12) 0.0318(14) 0.0502(16) -0.0073(12) 0.0159(12) -0.0031(10)
C49 0.0395(15) 0.0328(14) 0.0372(14) -0.0064(11) 0.0157(12) -0.0054(12)
O6 0.0478(15) 0.091(2) 0.0690(18) 0.0301(16) -0.0010(13) -0.0258(15)
C6 0.0407(16) 0.0357(15) 0.0440(16) -0.0086(12) 0.0175(13) 0.0008(12)
C24 0.0292(13) 0.0299(14) 0.0479(16) -0.0057(12) 0.0149(12) -0.0019(11)
C5 0.0379(15) 0.0328(15) 0.0586(19) -0.0111(13) 0.0205(14) -0.0013(12)
C40 0.0396(15) 0.0230(13) 0.0446(15) -0.0042(11) 0.0191(13) -0.0017(11)
C14 0.0338(14) 0.0389(16) 0.0461(16) -0.0079(13) 0.0145(13) -0.0041(12)
C38 0.0389(15) 0.0246(13) 0.0460(16) -0.0005(11) 0.0188(13) 0.0001(11)
C23 0.0313(14) 0.0324(14) 0.0497(17) -0.0064(12) 0.0164(13) -0.0024(11)
C1 0.0354(14) 0.0337(15) 0.0477(16) -0.0114(12) 0.0200(13) -0.0017(11)
C8 0.0422(17) 0.0472(19) 0.053(2) -0.0174(15) 0.0174(15) -0.0045(14)
C15 0.0374(15) 0.0341(15) 0.0393(15) -0.0031(12) 0.0179(12) -0.0029(11)
C18 0.0327(14) 0.0318(15) 0.0595(19) -0.0095(13) 0.0173(14) -0.0041(11)
C16 0.0417(17) 0.0346(16) 0.060(2) -0.0136(14) 0.0197(15) -0.0012(13)
C21 0.0330(14) 0.0371(15) 0.0506(17) -0.0036(13) 0.0154(13) -0.0030(12)
C9 0.0374(16) 0.0465(18) 0.0495(18) -0.0144(14) 0.0179(14) -0.0065(13)
C47 0.0367(15) 0.0411(16) 0.0403(15) -0.0060(12) 0.0124(13) -0.0074(12)
C48 0.0404(16) 0.0477(18) 0.0441(17) 0.0030(14) 0.0139(14) -0.0083(14)
C20 0.0415(16) 0.0495(19) 0.0478(17) -0.0089(14) 0.0200(14) -0.0049(14)
C7 0.0428(17) 0.0462(18) 0.055(2) -0.0171(15) 0.0196(15) -0.0064(14)
C12 0.0428(16) 0.0377(16) 0.0479(17) -0.0037(13) 0.0204(14) -0.0037(13)
C17 0.0408(16) 0.0364(17) 0.060(2) -0.0134(15) 0.0203(15) -0.0040(13)
C2 0.0361(15) 0.0368(15) 0.0478(17) -0.0069(13) 0.0197(13) 0.0008(12)
C10 0.0493(19) 0.0428(18) 0.060(2) -0.0215(16) 0.0236(16) -0.0069(14)
C37 0.0420(17) 0.0427(18) 0.065(2) 0.0194(16) 0.0247(16) 0.0025(14)
C34 0.0463(17) 0.0378(16) 0.0553(19) 0.0083(14) 0.0230(15) -0.0034(13)
C3 0.0361(15) 0.0450(17) 0.0465(17) -0.0143(14) 0.0152(13) -0.0017(13)
C39 0.0422(16) 0.0316(14) 0.0467(16) 0.0028(12) 0.0194(14) -0.0018(12)
C4 0.0404(16) 0.0379(16) 0.0557(19) -0.0185(14) 0.0153(14) -0.0052(13)
C43 0.0367(17) 0.065(2) 0.0497(19) 0.0072(17) 0.0076(14) -0.0098(15)
C19 0.0424(17) 0.0422(18) 0.061(2) -0.0189(15) 0.0215(16) -0.0062(14)
C28 0.0380(16) 0.059(2) 0.0538(19) 0.0096(16) 0.0186(15) -0.0059(15)
C27 0.0399(17) 0.054(2) 0.0539(19) 0.0163(16) 0.0187(15) -0.0063(14)
C33 0.0437(18) 0.055(2) 0.063(2) 0.0126(17) 0.0208(16) -0.0063(16)
C35 0.0370(17) 0.060(2) 0.082(3) 0.026(2) 0.0239(18) -0.0037(15)
C30 0.0460(19) 0.057(2) 0.067(2) 0.0182(18) 0.0291(17) -0.0037(16)
C45 0.0450(19) 0.071(3) 0.056(2) 0.0142(19) 0.0140(16) -0.0149(17)
C44 0.0401(18) 0.081(3) 0.060(2) 0.016(2) 0.0087(16) -0.0173(18)
C32 0.050(2) 0.062(2) 0.069(2) 0.0201(19) 0.0248(18) -0.0064(17)
C25 0.065(2) 0.0360(16) 0.0538(19) -0.0084(14) 0.0316(17) -0.0098(15)
C11 0.0498(19) 0.0338(16) 0.062(2) -0.0077(15) 0.0209(16) -0.0016(14)
C46 0.0409(17) 0.0515(19) 0.0421(16) 0.0039(14) 0.0095(14) -0.0083(14)
C36 0.0418(19) 0.069(3) 0.087(3) 0.041(2) 0.0207(19) 0.0089(18)
C41 0.0430(18) 0.068(2) 0.058(2) 0.0122(18) 0.0164(17) -0.0094(17)
C26 0.0381(17) 0.063(2) 0.061(2) 0.0162(18) 0.0126(16) -0.0095(16)
C31 0.0454(19) 0.063(2) 0.059(2) 0.0208(18) 0.0156(17) -0.0039(17)
C42 0.0389(18) 0.073(3) 0.052(2) 0.0109(18) 0.0074(16) -0.0147(17)
C29 0.0377(17) 0.063(2) 0.062(2) 0.0129(18) 0.0177(16) -0.0106(16)
C50 0.057(3) 0.089(3) 0.088(3) 0.024(3) 0.007(2) -0.030(2)
O70 0.048(3) 0.045(2) 0.0529(16) 0.0141(16) 0.0165(17) 0.0223(17)
C71 0.074(3) 0.059(3) 0.072(3) 0.021(3) 0.035(3) 0.010(2)
N72 0.105(4) 0.108(4) 0.083(4) 0.045(3) 0.042(3) 0.038(3)
C74 0.207(9) 0.185(8) 0.107(5) 0.074(6) 0.080(5) 0.065(7)
C75 0.128(6) 0.201(9) 0.189(8) 0.033(7) 0.076(6) 0.087(6)
C73 0.078(4) 0.099(5) 0.080(4) 0.023(3) 0.043(3) 0.022(3)
O1S 0.069(4) 0.050(3) 0.073(4) 0.014(3) 0.014(3) 0.007(3)
N1S 0.073(4) 0.044(3) 0.097(5) 0.031(3) 0.039(4) 0.017(3)
C3S 0.052(4) 0.047(4) 0.102(6) 0.014(4) 0.029(4) 0.004(3)
C2S 0.068(6) 0.084(7) 0.092(6) 0.032(5) 0.009(5) 0.038(5)
C4S 0.074(6) 0.053(5) 0.125(9) 0.040(6) 0.045(7) 0.018(4)
C1S 0.069(5) 0.050(4) 0.091(5) 0.020(4) 0.026(4) 0.019(3)
O80 0.048(3) 0.045(2) 0.0529(16) 0.0141(16) 0.0165(17) 0.0223(17)
C80 0.074(3) 0.059(3) 0.072(3) 0.021(3) 0.035(3) 0.010(2)
C81 0.078(4) 0.099(5) 0.080(4) 0.023(3) 0.043(3) 0.022(3)
C83 0.207(9) 0.185(8) 0.107(5) 0.074(6) 0.080(5) 0.065(7)
N82 0.105(4) 0.108(4) 0.083(4) 0.045(3) 0.042(3) 0.038(3)
C84 0.128(6) 0.201(9) 0.189(8) 0.033(7) 0.076(6) 0.087(6)

loop_
_atom_type_symbol
_atom_type_description
_atom_type_scat_dispersion_real
_atom_type_scat_dispersion_imag
_atom_type_scat_source
C C 0.0033 0.0016 'International Tables Vol C Tables 4.2.6.8 and 6.1.1.4'
H H 0.0000 0.0000 'International Tables Vol C Tables 4.2.6.8 and 6.1.1.4'
Cu Cu 0.3201 1.2651 'International Tables Vol C Tables 4.2.6.8 and 6.1.1.4'
N N 0.0061 0.0033 'International Tables Vol C Tables 4.2.6.8 and 6.1.1.4'
O O 0.0106 0.0060 'International Tables Vol C Tables 4.2.6.8 and 6.1.1.4'

loop_
_geom_angle_atom_site_label_1
_geom_angle_atom_site_label_2
_geom_angle_atom_site_label_3
_geom_angle
_geom_angle_site_symmetry_1
_geom_angle_site_symmetry_3
_geom_angle_publ_flag
O9 Cu1 Cu2 85.15(7) . 3_566 ?
O9 Cu1 O4 90.17(10) . 3_566 ?
O9 Cu1 O70 99.25(14) . . ?
O9 Cu1 O80 89.6(4) . . ?
O7 Cu1 Cu2 82.85(6) 3_566 3_566 ?
O7 Cu1 O9 167.92(9) 3_566 . ?
O7 Cu1 O4 89.79(10) 3_566 3_566 ?
O7 Cu1 O70 92.73(14) 3_566 . ?
O7 Cu1 O80 102.4(4) 3_566 . ?
O2 Cu1 Cu2 85.52(7) . 3_566 ?
O2 Cu1 O9 88.46(10) . . ?
O2 Cu1 O7 89.21(10) . 3_566 ?
O2 Cu1 O4 168.67(9) . 3_566 ?
O2 Cu1 O70 93.76(14) . . ?
O2 Cu1 O80 103.7(4) . . ?
O4 Cu1 Cu2 83.16(7) 3_566 3_566 ?
O4 Cu1 O70 97.56(14) 3_566 . ?
O4 Cu1 O80 87.6(4) 3_566 . ?
O70 Cu1 Cu2 175.53(12) . 3_566 ?
O10 Cu2 Cu1 83.10(7) 3_566 3_566 ?
O10 Cu2 O60 94.71(12) 3_566 . ?
O8 Cu2 Cu1 85.62(6) . 3_566 ?
O8 Cu2 O10 168.72(9) . 3_566 ?
O8 Cu2 O60 96.55(11) . . ?
O5 Cu2 Cu1 85.24(7) . 3_566 ?
O5 Cu2 O10 90.28(10) . 3_566 ?
O5 Cu2 O8 89.10(10) . . ?
O5 Cu2 O60 96.98(11) . . ?
O3 Cu2 Cu1 82.86(7) 3_566 3_566 ?
O3 Cu2 O10 88.70(10) 3_566 3_566 ?
O3 Cu2 O8 89.59(10) 3_566 . ?
O3 Cu2 O5 168.10(10) 3_566 . ?
O3 Cu2 O60 94.92(11) 3_566 . ?
O60 Cu2 Cu1 176.90(9) . 3_566 ?
C49 O9 Cu1 121.3(2) . . ?
C40 O7 Cu1 123.8(2) . 3_566 ?
C15 O2 Cu1 120.6(2) . . ?
C24 O4 Cu1 123.0(2) . 3_566 ?
C49 O10 Cu2 123.5(2) . 3_566 ?
C40 O8 Cu2 121.13(19) . . ?
C24 O5 Cu2 121.54(19) . . ?
C15 O3 Cu2 124.6(2) . 3_566 ?
C1 O1 C25 117.4(3) . . ?
C61 O60 Cu2 122.2(8) . . ?
C14 C13 C15 119.3(3) . . ?
C14 C13 C12 120.4(3) . . ?
C12 C13 C15 120.4(3) . . ?
C23 C22 C24 119.0(3) . . ?
C21 C22 C24 120.5(3) . . ?
C21 C22 C23 120.5(3) . . ?
O9 C49 O10 126.4(3) . . ?
O9 C49 C47 117.4(3) . . ?
O10 C49 C47 116.2(3) . . ?
C26 O6 C50 115.6(3) . . ?
C1 C6 C5 120.4(3) . . ?
O4 C24 C22 116.9(3) . . ?
O5 C24 O4 126.6(3) . . ?
O5 C24 C22 116.5(3) . . ?
C6 C5 C16 120.1(3) . . ?
C4 C5 C6 119.3(3) . . ?
C4 C5 C16 120.5(3) . . ?
O7 C40 C38 116.7(3) . . ?
O8 C40 O7 126.3(3) . . ?
O8 C40 C38 117.0(3) . . ?
C13 C14 C9 120.4(3) . . ?
C37 C38 C40 120.2(3) . . ?
C37 C38 C39 119.7(3) . . ?
C39 C38 C40 120.1(3) . . ?
C22 C23 C18 120.0(3) . . ?
O1 C1 C6 115.1(3) . . ?
O1 C1 C2 124.3(3) . . ?
C2 C1 C6 120.7(3) . . ?
C7 C8 C9 177.0(4) . . ?
O2 C15 C13 117.5(3) . . ?
O3 C15 O2 126.1(3) . . ?
O3 C15 C13 116.4(3) . . ?
C23 C18 C17 119.8(3) . . ?
C23 C18 C19 118.8(3) . . ?
C19 C18 C17 121.4(3) . . ?
C17 C16 C5 178.6(4) . . ?
C20 C21 C22 119.3(3) . . ?
C14 C9 C8 120.0(3) . . ?
C14 C9 C10 118.6(3) . . ?
C10 C9 C8 121.5(3) . . ?
C48 C47 C49 119.0(3) . . ?
C48 C47 C46 120.1(3) . . ?
C46 C47 C49 121.0(3) . . ?
C47 C48 C43 120.5(3) . . ?
C19 C20 C21 120.8(3) . . ?
C8 C7 C3 178.0(4) . . ?
C11 C12 C13 119.4(3) . . ?
C16 C17 C18 179.3(3) . . ?
C1 C2 C3 119.0(3) . . ?
C11 C10 C9 120.6(3) . . ?
C38 C37 C36 120.0(3) . . ?
C39 C34 C33 120.9(3) . . ?
C35 C34 C39 119.5(3) . . ?
C35 C34 C33 119.6(3) . . ?
C2 C3 C7 118.8(3) . . ?
C4 C3 C7 120.9(3) . . ?
C4 C3 C2 120.3(3) . . ?
C38 C39 C34 120.5(3) . . ?
C5 C4 C3 120.3(3) . . ?
C48 C43 C44 118.7(3) . . ?
C48 C43 C42 119.2(3) . . ?
C44 C43 C42 122.0(3) . . ?
C20 C19 C18 120.6(3) . . ?
C27 C28 C41 119.1(3) . . ?
C29 C28 C27 120.3(3) . . ?
C29 C28 C41 120.7(3) . . ?
C26 C27 C28 119.1(3) . . ?
C32 C33 C34 176.0(5) . . ?
C34 C35 C36 120.0(3) . . ?
C31 C30 C32 119.7(4) . . ?
C29 C30 C32 120.1(3) . . ?
C29 C30 C31 120.2(3) . . ?
C46 C45 C44 120.1(3) . . ?
C45 C44 C43 120.6(3) . . ?
C33 C32 C30 176.8(5) . . ?
C10 C11 C12 120.6(3) . . ?
C45 C46 C47 120.0(3) . . ?
C37 C36 C35 120.3(3) . . ?
C42 C41 C28 176.9(5) . . ?
O6 C26 C27 123.7(3) . . ?
O6 C26 C31 115.3(3) . . ?
C27 C26 C31 120.9(3) . . ?
C30 C31 C26 119.5(3) . . ?
C41 C42 C43 175.1(4) . . ?
C30 C29 C28 119.9(3) . . ?
C71 O70 Cu1 137.2(4) . . ?
O70 C71 N72 119.3(6) . . ?
O70 C71 C73 121.7(6) . . ?
N72 C71 C73 118.8(6) . . ?
C71 N72 C74 123.9(8) . . ?
C71 N72 C75 121.4(8) . . ?
C74 N72 C75 114.5(8) . . ?
C3S N1S C4S 111.6(9) . . ?
C1S N1S C3S 119.7(7) . . ?
C1S N1S C4S 128.2(10) . . ?
O1S C1S N1S 124.1(10) . . ?
O1S C1S C2S 121.6(10) . . ?
N1S C1S C2S 113.6(10) . . ?
C80 O80 Cu1 127.6(11) . . ?
O80 C80 C81 122.0(13) . . ?
O80 C80 N82 112.1(17) . . ?
N82 C80 C81 125.4(17) . . ?
C80 N82 C83 126.7(18) . . ?
C80 N82 C84 107.9(17) . . ?
C83 N82 C84 116.9(14) . . ?
O4S C5S N2S 127(2) . . ?
O4S C5S C6S 115(2) . . ?
N2S C5S C6S 118(2) . . ?
C5S N2S C7S 107(2) . . ?
C5S N2S C8S 133(3) . . ?
C8S N2S C7S 117(3) . . ?

loop_
_geom_bond_atom_site_label_1
_geom_bond_atom_site_label_2
_geom_bond_distance
_geom_bond_site_symmetry_2
_geom_bond_publ_flag
Cu1 Cu2 2.6345(5) 3_566 ?
Cu1 O9 1.962(2) . ?
Cu1 O7 1.960(2) 3_566 ?
Cu1 O2 1.959(2) . ?
Cu1 O4 1.966(2) 3_566 ?
Cu1 O70 2.121(4) . ?
Cu1 O80 2.048(15) . ?
Cu2 O10 1.959(2) 3_566 ?
Cu2 O8 1.952(2) . ?
Cu2 O5 1.949(2) . ?
Cu2 O3 1.947(2) 3_566 ?
Cu2 O60 2.142(3) . ?
O9 C49 1.250(4) . ?
O7 C40 1.260(4) . ?
O2 C15 1.262(4) . ?
O4 C24 1.258(4) . ?
O10 C49 1.259(4) . ?
O8 C40 1.257(4) . ?
O5 C24 1.255(4) . ?
O3 C15 1.255(4) . ?
O1 C1 1.357(3) . ?
O1 C25 1.435(4) . ?
O60 C61 1.325(17) . ?
C13 C14 1.383(4) . ?
C13 C15 1.498(4) . ?
C13 C12 1.393(4) . ?
C22 C24 1.508(4) . ?
C22 C23 1.388(4) . ?
C22 C21 1.384(4) . ?
C49 C47 1.508(4) . ?
O6 C26 1.364(4) . ?
O6 C50 1.444(5) . ?
C6 C5 1.395(4) . ?
C6 C1 1.390(4) . ?
C5 C16 1.444(5) . ?
C5 C4 1.390(5) . ?
C40 C38 1.498(4) . ?
C14 C9 1.394(4) . ?
C38 C37 1.378(4) . ?
C38 C39 1.383(4) . ?
C23 C18 1.393(4) . ?
C1 C2 1.385(5) . ?
C8 C9 1.437(5) . ?
C8 C7 1.189(5) . ?
C18 C17 1.440(5) . ?
C18 C19 1.393(5) . ?
C16 C17 1.188(5) . ?
C21 C20 1.379(4) . ?
C9 C10 1.406(5) . ?
C47 C48 1.378(5) . ?
C47 C46 1.394(5) . ?
C48 C43 1.393(5) . ?
C20 C19 1.371(5) . ?
C7 C3 1.441(5) . ?
C12 C11 1.383(4) . ?
C2 C3 1.404(4) . ?
C10 C11 1.374(5) . ?
C37 C36 1.384(5) . ?
C34 C39 1.393(4) . ?
C34 C33 1.438(5) . ?
C34 C35 1.376(5) . ?
C3 C4 1.393(5) . ?
C43 C44 1.395(5) . ?
C43 C42 1.423(5) . ?
C28 C27 1.403(5) . ?
C28 C41 1.440(5) . ?
C28 C29 1.389(5) . ?
C27 C26 1.374(5) . ?
C33 C32 1.179(5) . ?
C35 C36 1.386(5) . ?
C30 C32 1.449(5) . ?
C30 C31 1.391(5) . ?
C30 C29 1.382(5) . ?
C45 C44 1.386(5) . ?
C45 C46 1.373(5) . ?
C41 C42 1.188(5) . ?
C26 C31 1.392(5) . ?
O70 C71 1.140(7) . ?
C71 N72 1.371(9) . ?
C71 C73 1.482(9) . ?
N72 C74 1.424(11) . ?
N72 C75 1.432(11) . ?
O1S C1S 1.190(11) . ?
N1S C3S 1.408(13) . ?
N1S C4S 1.445(10) . ?
N1S C1S 1.297(13) . ?
C2S C1S 1.553(15) . ?
O80 C80 1.247(19) . ?
C80 C81 1.53(2) . ?
C80 N82 1.358(10) . ?
C83 N82 1.464(10) . ?
N82 C84 1.476(10) . ?
O4S C5S 1.23(2) . ?
C5S N2S 1.343(10) . ?
C5S C6S 1.500(10) . ?
N2S C7S 1.466(10) . ?
N2S C8S 1.459(10) . ?

loop_
_platon_squeeze_void_nr
_platon_squeeze_void_average_x
_platon_squeeze_void_average_y
_platon_squeeze_void_average_z
_platon_squeeze_void_volume
_platon_squeeze_void_count_electrons
_platon_squeeze_void_content
1 0.000 0.000 0.500 743 189 ' '
2 -0.500 0.500 0.000 742 189 ' '
